data_7110891
loop_
_publ_author_name
'Steiner, Thomas'
'Wilson, Chick C.'
'Majerz, Irena'

_publ_section_title
;
 Neutron diffraction study of a very short O--H&#x2025;N hydrogen bond:
 crystalline adduct of 2-methylpyridine and pentachlorophenol
;
_journal_issue 14
_journal_name_full 'Chemical Communications'
_journal_page_first 1231
_journal_paper_doi 10.1039/b001179g
_journal_year 2000
_chemical_formula_sum 'C12 H8 Cl5 N O'
_chemical_formula_weight 359.47
_chemical_name_systematic
; 
 2-methylpyridine pentachlorophenol 
;
_space_group_IT_number 2
_symmetry_cell_setting triclinic
_symmetry_space_group_name_Hall '-P 1'
_symmetry_space_group_name_H-M 'P -1'
_atom_sites_solution_hydrogens geom
_atom_sites_solution_primary direct
_atom_sites_solution_secondary difmap
_audit_creation_method SHELXL-97
_cell_angle_alpha 104.61(3)
_cell_angle_beta 105.06(3)
_cell_angle_gamma 99.87(3)
_cell_formula_units_Z 2
_cell_length_a 9.276(5)
_cell_length_b 11.668(6)
_cell_length_c 6.849(4)
_cell_measurement_reflns_used 25
_cell_measurement_temperature 30(1)
_cell_volume 670.0(7)
_computing_structure_refinement 'SHELXL-97 (Sheldrick, 1997)'
_computing_structure_solution 'SHELXS-97 (Sheldrick, 1990)'
_diffrn_ambient_temperature 30(1)
_diffrn_measured_fraction_theta_full 0.085
_diffrn_measured_fraction_theta_max 0.085
_diffrn_measurement_device_type SXD
_diffrn_measurement_method 'time-of-flight LAUE diffraction'
_diffrn_radiation_monochromator none
_diffrn_radiation_probe neutron
_diffrn_radiation_source 'ISIS spallation source'
_diffrn_radiation_type neutron
_diffrn_radiation_wavelength 0.5-5.0
_diffrn_reflns_av_R_equivalents 0.076
_diffrn_reflns_av_sigmaI/netI 0.043
_diffrn_reflns_limit_h_max 27
_diffrn_reflns_limit_h_min 0
_diffrn_reflns_limit_k_max 32
_diffrn_reflns_limit_k_min -35
_diffrn_reflns_limit_l_max 16
_diffrn_reflns_limit_l_min -18
_diffrn_reflns_number 12790
_diffrn_reflns_theta_full 66.67
_exptl_absorpt_coefficient_mu '1.450, at 1 Angstrom'
_exptl_absorpt_correction_T_max 0.89
_exptl_absorpt_correction_T_min 0.49
_exptl_absorpt_correction_type empirical
_exptl_absorpt_process_details
;
The linear absorption coefficient is wavelength dependent
 and it is calculated as: 
          mu = 0.49 + 0.96 * lambda  [cm^-1]
;
_exptl_crystal_colour colourless
_exptl_crystal_density_diffrn 1.782
_exptl_crystal_density_method 'not measured'
_exptl_crystal_description 'flat plate'
_exptl_crystal_F_000 22.58
_exptl_crystal_size_max 2.5
_exptl_crystal_size_mid 2.0
_exptl_crystal_size_min 1.0
_refine_diff_density_max 3.472
_refine_diff_density_min -3.094
_refine_diff_density_rms 0.638
_refine_ls_extinction_coef 0.160
_refine_ls_extinction_expression Fc^*^=kFc[1+0.001xFc^2^\l^3^/sin(2\q)]^-1/4^
_refine_ls_extinction_method 'Becker-Coppens Lorentzian model'
_refine_ls_goodness_of_fit_ref 1.023
_refine_ls_hydrogen_treatment mixed
_refine_ls_matrix_type full
_refine_ls_number_parameters 245
_refine_ls_number_reflns 4303
_refine_ls_number_restraints 0
_refine_ls_restrained_S_all 1.023
_refine_ls_R_factor_all 0.0735
_refine_ls_R_factor_gt 0.0735
_refine_ls_shift/su_max 0.000
_refine_ls_shift/su_mean 0.000
_refine_ls_structure_factor_coef Fsqd
_refine_ls_weighting_details 'calc w=1/[\s^2^(Fo^2^)+(0.1277P)^2^+30.3892P] where P=(Fo^2^+2Fc^2^)/3'
_refine_ls_weighting_scheme calc
_refine_ls_wR_factor_gt 0.1830
_refine_ls_wR_factor_ref 0.1830
_reflns_number_gt 4303
_reflns_number_total 4303
_reflns_threshold_expression >2sigma(I)
_cod_data_source_file b001179gsup1.cif
_cod_data_source_block sxd1
_cod_original_cell_volume 670.0(6)
_cod_database_code 7110891

loop_
_symmetry_equiv_pos_as_xyz
'x, y, z'
'-x, -y, -z'

loop_
_atom_site_label
_atom_site_type_symbol
_atom_site_fract_x
_atom_site_fract_y
_atom_site_fract_z
_atom_site_U_iso_or_equiv
_atom_site_adp_type
_atom_site_occupancy
_atom_site_symmetry_multiplicity
_atom_site_calc_flag
O O 0.7591(3) 0.3060(2) -0.0110(5) 0.0078(4) Uani 1 1 d
Cl2 Cl 0.87747(14) 0.09155(13) -0.0886(3) 0.0062(2) Uani 1 1 d
Cl3 Cl 0.62594(16) -0.15390(12) -0.2979(3) 0.0063(2) Uani 1 1 d
Cl4 Cl 0.27727(15) -0.15388(12) -0.3993(3) 0.0066(2) Uani 1 1 d
Cl5 Cl 0.18460(15) 0.09311(13) -0.2960(3) 0.0072(3) Uani 1 1 d
Cl6 Cl 0.43963(15) 0.33901(12) -0.1023(3) 0.0072(3) Uani 1 1 d
C1 C 0.6473(2) 0.20417(17) -0.0958(4) 0.0050(3) Uani 1 1 d
C2 C 0.6859(2) 0.09148(16) -0.1464(4) 0.0051(3) Uani 1 1 d
C3 C 0.5727(2) -0.01900(16) -0.2383(4) 0.0043(3) Uani 1 1 d
C4 C 0.41698(19) -0.01890(16) -0.2838(4) 0.0045(3) Uani 1 1 d
C5 C 0.3762(2) 0.09234(17) -0.2387(4) 0.0045(3) Uani 1 1 d
C6 C 0.4896(2) 0.20154(17) -0.1457(4) 0.0048(3) Uani 1 1 d
N1' N 0.76151(15) 0.47509(12) 0.3186(3) 0.0070(2) Uani 1 1 d
C2' C 0.8698(2) 0.58109(17) 0.3866(3) 0.0057(3) Uani 1 1 d
C3' C 0.8983(2) 0.66520(18) 0.5856(4) 0.0079(4) Uani 1 1 d
C4' C 0.8140(2) 0.6382(2) 0.7162(4) 0.0078(4) Uani 1 1 d
C5' C 0.7003(2) 0.5285(2) 0.6427(4) 0.0091(4) Uani 1 1 d
C6' C 0.6793(2) 0.4501(2) 0.4437(4) 0.0091(4) Uani 1 1 d
C7' C 0.9581(2) 0.6046(2) 0.2391(4) 0.0087(4) Uani 1 1 d
H H 0.7461(7) 0.3763(6) 0.1127(13) 0.0211(13) Uani 1 1 d
H3' H 0.9869(8) 0.7496(6) 0.6351(14) 0.0239(14) Uani 1 1 d
H4' H 0.8356(9) 0.7012(7) 0.8729(12) 0.0260(16) Uani 1 1 d
H5' H 0.6331(9) 0.5051(8) 0.7415(14) 0.0253(15) Uani 1 1 d
H6' H 0.5928(8) 0.3640(6) 0.3772(14) 0.0256(16) Uani 1 1 d
H71' H 0.9744(14) 0.6978(9) 0.238(2) 0.042(3) Uani 1 1 d
H72' H 0.8990(10) 0.5455(10) 0.0757(12) 0.0313(19) Uani 1 1 d
H73' H 1.0715(10) 0.5917(14) 0.290(2) 0.043(3) Uani 1 1 d

loop_
_atom_site_aniso_label
_atom_site_aniso_U_11
_atom_site_aniso_U_22
_atom_site_aniso_U_33
_atom_site_aniso_U_23
_atom_site_aniso_U_13
_atom_site_aniso_U_12
O 0.0070(6) 0.0060(5) 0.0090(9) 0.0013(7) 0.0024(6) -0.0001(5)
Cl2 0.0039(3) 0.0074(4) 0.0075(5) 0.0025(4) 0.0021(3) 0.0014(3)
Cl3 0.0082(4) 0.0048(3) 0.0066(5) 0.0019(4) 0.0025(4) 0.0031(3)
Cl4 0.0063(3) 0.0055(3) 0.0067(5) 0.0017(4) 0.0013(3) -0.0002(3)
Cl5 0.0050(3) 0.0079(4) 0.0081(5) 0.0019(4) 0.0018(4) 0.0016(3)
Cl6 0.0070(3) 0.0057(3) 0.0086(5) 0.0027(4) 0.0014(4) 0.0022(3)
C1 0.0043(4) 0.0051(5) 0.0058(7) 0.0016(6) 0.0023(5) 0.0003(4)
C2 0.0043(4) 0.0047(4) 0.0061(7) 0.0015(6) 0.0019(5) 0.0006(3)
C3 0.0052(4) 0.0042(4) 0.0039(6) 0.0015(5) 0.0017(4) 0.0014(3)
C4 0.0043(4) 0.0041(4) 0.0054(7) 0.0017(5) 0.0019(5) 0.0008(3)
C5 0.0042(4) 0.0055(4) 0.0053(6) 0.0029(6) 0.0027(5) 0.0014(4)
C6 0.0044(4) 0.0054(4) 0.0055(7) 0.0025(6) 0.0025(5) 0.0011(4)
N1' 0.0069(3) 0.0052(3) 0.0069(5) 0.0006(4) 0.0009(4) 0.0005(3)
C2' 0.0063(5) 0.0056(5) 0.0040(6) 0.0006(5) 0.0009(5) 0.0013(4)
C3' 0.0079(5) 0.0056(5) 0.0078(7) -0.0001(6) 0.0015(5) 0.0005(4)
C4' 0.0077(5) 0.0081(5) 0.0071(7) 0.0019(6) 0.0022(5) 0.0019(4)
C5' 0.0088(6) 0.0097(6) 0.0086(8) 0.0014(7) 0.0036(6) 0.0024(5)
C6' 0.0074(5) 0.0079(5) 0.0098(8) 0.0009(7) 0.0015(6) 0.0009(4)
C7' 0.0084(5) 0.0094(6) 0.0095(8) 0.0035(7) 0.0051(6) 0.0012(5)
H 0.0193(19) 0.0168(17) 0.027(3) 0.008(2) 0.007(2) 0.0044(15)
H3' 0.023(2) 0.0181(19) 0.028(3) 0.003(2) 0.013(2) -0.0044(16)
H4' 0.029(3) 0.024(2) 0.019(3) 0.000(3) 0.006(2) 0.006(2)
H5' 0.025(3) 0.028(3) 0.027(3) 0.011(3) 0.015(3) 0.004(2)
H6' 0.024(2) 0.0143(17) 0.030(3) -0.001(2) 0.007(2) -0.0042(15)
H71' 0.047(5) 0.026(3) 0.059(7) 0.014(5) 0.025(5) 0.013(3)
H72' 0.029(3) 0.043(4) 0.013(2) 0.003(3) 0.009(2) -0.007(3)
H73' 0.023(3) 0.072(7) 0.045(5) 0.028(6) 0.014(3) 0.024(4)

loop_
_geom_angle_atom_site_label_1
_geom_angle_atom_site_label_2
_geom_angle_atom_site_label_3
_geom_angle
C1 O H 116.9(5)
O C1 C2 118.90(18)
O C1 C6 123.66(19)
C2 C1 C6 117.40(16)
C3 C2 C1 121.44(16)
C3 C2 Cl2 119.99(15)
C1 C2 Cl2 118.56(14)
C2 C3 C4 119.90(16)
C2 C3 Cl3 119.58(15)
C4 C3 Cl3 120.52(15)
C3 C4 C5 119.50(16)
C3 C4 Cl4 120.20(14)
C5 C4 Cl4 120.28(14)
C6 C5 C4 120.15(16)
C6 C5 Cl5 120.13(15)
C4 C5 Cl5 119.72(15)
C5 C6 C1 121.60(17)
C5 C6 Cl6 120.20(15)
C1 C6 Cl6 118.10(15)
C6' N1' C2' 119.37(18)
C6' N1' H 119.9(3)
C2' N1' H 120.3(3)
N1' C2' C3' 121.0(2)
N1' C2' C7' 117.08(18)
C3' C2' C7' 121.9(2)
C4' C3' C2' 119.4(2)
C4' C3' H3' 121.7(5)
C2' C3' H3' 118.8(5)
C3' C4' C5' 119.1(2)
C3' C4' H4' 120.9(6)
C5' C4' H4' 120.0(6)
C6' C5' C4' 117.9(3)
C6' C5' H5' 121.5(5)
C4' C5' H5' 120.6(5)
N1' C6' C5' 123.2(2)
N1' C6' H6' 115.2(6)
C5' C6' H6' 121.5(6)
C2' C7' H71' 111.5(7)
C2' C7' H72' 111.9(5)
H71' C7' H72' 107.6(10)
C2' C7' H73' 111.3(8)
H71' C7' H73' 105.4(10)
H72' C7' H73' 108.9(9)

loop_
_geom_bond_atom_site_label_1
_geom_bond_atom_site_label_2
_geom_bond_distance
O C1 1.319(3)
O H 1.069(7)
Cl2 C2 1.717(2)
Cl3 C3 1.713(2)
Cl4 C4 1.710(2)
Cl5 C5 1.720(2)
Cl6 C6 1.721(2)
C1 C2 1.405(3)
C1 C6 1.406(3)
C2 C3 1.394(3)
C3 C4 1.396(3)
C4 C5 1.396(3)
C5 C6 1.385(3)
N1' C6' 1.338(4)
N1' C2' 1.340(3)
N1' H 1.535(7)
C2' C3' 1.392(3)
C2' C7' 1.503(4)
C3' C4' 1.390(4)
C3' H3' 1.081(7)
C4' C5' 1.393(3)
C4' H4' 1.082(7)
C5' C6' 1.380(4)
C5' H5' 1.084(10)
C6' H6' 1.079(6)
C7' H71' 1.075(11)
C7' H72' 1.091(7)
C7' H73' 1.068(8)

loop_
_geom_torsion_atom_site_label_1
_geom_torsion_atom_site_label_2
_geom_torsion_atom_site_label_3
_geom_torsion_atom_site_label_4
_geom_torsion
O C1 C2 C3 -179.3(3)
C6 C1 C2 C3 -1.4(4)
O C1 C2 Cl2 1.7(4)
C6 C1 C2 Cl2 179.7(2)
C1 C2 C3 C4 0.6(4)
Cl2 C2 C3 C4 179.5(2)
C1 C2 C3 Cl3 179.7(2)
Cl2 C2 C3 Cl3 -1.4(3)
C2 C3 C4 C5 0.7(4)
Cl3 C3 C4 C5 -178.4(2)
C2 C3 C4 Cl4 179.3(2)
Cl3 C3 C4 Cl4 0.2(3)
C3 C4 C5 C6 -1.2(4)
Cl4 C4 C5 C6 -179.8(2)
C3 C4 C5 Cl5 179.6(2)
Cl4 C4 C5 Cl5 1.0(3)
C4 C5 C6 C1 0.5(4)
Cl5 C5 C6 C1 179.7(2)
C4 C5 C6 Cl6 176.7(2)
Cl5 C5 C6 Cl6 -4.1(4)
O C1 C6 C5 178.7(3)
C2 C1 C6 C5 0.8(4)
O C1 C6 Cl6 2.4(4)
C2 C1 C6 Cl6 -175.5(2)
C6' N1' C2' C3' 0.2(3)
C6' N1' C2' C7' -179.72(19)
N1' C2' C3' C4' 0.6(3)
C7' C2' C3' C4' -179.5(2)
C2' C3' C4' C5' -1.4(3)
C3' C4' C5' C6' 1.4(3)
C2' N1' C6' C5' -0.1(3)
C4' C5' C6' N1' -0.7(3)
